data_1515754
loop_
_publ_author_name
'Maity, Sibaprasad'
'Jana, Poulami'
'Maity, Suman Kumar'
'Haldar, Debasish'

_publ_section_title
;
 Mesoporous vesicles from supramolecular helical peptide as drug carrier
;
_journal_issue 21
_journal_name_full 'Soft Matter'
_journal_page_first 10174
_journal_paper_doi 10.1039/c1sm05958k
_journal_volume 7
_journal_year 2011
_chemical_absolute_configuration syn
_chemical_formula_moiety 'C38 H55 N5 O8'
_chemical_formula_sum 'C38 H55 N5 O8'
_chemical_formula_weight 709.83
_chemical_name_systematic
;
?
;
_space_group_IT_number 170
_symmetry_cell_setting hexagonal
_symmetry_space_group_name_Hall 'P 65'
_symmetry_space_group_name_H-M 'P 65'
_atom_sites_solution_hydrogens geom
_atom_sites_solution_primary direct
_atom_sites_solution_secondary difmap
_audit_creation_method SHELXL-97
_cell_angle_alpha 90.00
_cell_angle_beta 90.00
_cell_angle_gamma 120.00
_cell_formula_units_Z 6
_cell_length_a 10.9741(8)
_cell_length_b 10.9741(8)
_cell_length_c 59.527(7)
_cell_measurement_reflns_used 4347
_cell_measurement_temperature 296(2)
_cell_measurement_theta_max 18.14
_cell_measurement_theta_min 2.39
_cell_volume 6208.4(10)
_computing_cell_refinement 'Bruker SMART'
_computing_data_collection 'Bruker SMART'
_computing_data_reduction 'Bruker SAINT'
_computing_molecular_graphics 'Bruker SHELXTL'
_computing_publication_material 'Bruker SHELXTL'
_computing_structure_refinement 'SHELXL-97 (Sheldrick, 1997)'
_computing_structure_solution 'SHELXS-97 (Sheldrick, 1990)'
_diffrn_ambient_temperature 296(2)
_diffrn_measured_fraction_theta_full 1.000
_diffrn_measured_fraction_theta_max 1.000
_diffrn_measurement_device_type 'CCD area detector'
_diffrn_measurement_method 'phi and omega scans'
_diffrn_radiation_monochromator graphite
_diffrn_radiation_source 'fine-focus sealed tube'
_diffrn_radiation_type MoK\a
_diffrn_radiation_wavelength 0.71073
_diffrn_reflns_av_R_equivalents 0.0604
_diffrn_reflns_av_sigmaI/netI 0.0475
_diffrn_reflns_limit_h_max 11
_diffrn_reflns_limit_h_min -11
_diffrn_reflns_limit_k_max 11
_diffrn_reflns_limit_k_min -10
_diffrn_reflns_limit_l_max 56
_diffrn_reflns_limit_l_min -60
_diffrn_reflns_number 19943
_diffrn_reflns_theta_full 21.21
_diffrn_reflns_theta_max 21.21
_diffrn_reflns_theta_min 2.05
_exptl_absorpt_coefficient_mu 0.080
_exptl_absorpt_correction_type none
_exptl_crystal_colour colourless
_exptl_crystal_density_diffrn 1.139
_exptl_crystal_density_method 'not measured'
_exptl_crystal_description blocked
_exptl_crystal_F_000 2292
_exptl_crystal_size_max 0.625
_exptl_crystal_size_mid 0.564
_exptl_crystal_size_min 0.420
_refine_diff_density_max 0.274
_refine_diff_density_min -0.163
_refine_diff_density_rms 0.049
_refine_ls_abs_structure_details 'Flack H D (1983), Acta Cryst. A39, 876-881'
_refine_ls_abs_structure_Flack 0.02(3)
_refine_ls_extinction_coef 0.0094(17)
_refine_ls_extinction_expression Fc^*^=kFc[1+0.001xFc^2^\l^3^/sin(2\q)]^-1/4^
_refine_ls_extinction_method SHELXL
_refine_ls_goodness_of_fit_ref 1.008
_refine_ls_hydrogen_treatment constr
_refine_ls_matrix_type full
_refine_ls_number_parameters 471
_refine_ls_number_reflns 4515
_refine_ls_number_restraints 1
_refine_ls_restrained_S_all 1.008
_refine_ls_R_factor_all 0.0923
_refine_ls_R_factor_gt 0.0762
_refine_ls_shift/su_max 0.180
_refine_ls_shift/su_mean 0.157
_refine_ls_structure_factor_coef Fsqd
_refine_ls_weighting_details 'calc w=1/[\s^2^(Fo^2^)+(0.2000P)^2^+0.0000P] where P=(Fo^2^+2Fc^2^)/3'
_refine_ls_weighting_scheme calc
_refine_ls_wR_factor_gt 0.2250
_refine_ls_wR_factor_ref 0.2449
_reflns_number_gt 3686
_reflns_number_total 4515
_reflns_threshold_expression >2sigma(I)
_cod_data_source_file c1sm05958k.txt
_cod_data_source_block ac
_cod_depositor_comments
;
The following automatic conversions were performed:

'_symmetry_cell_setting' value 'Hexagonal' changed to 'hexagonal'
according to
/usr/data/users/saulius/automatic-downloads/retrospective/RSC/lib/dictionaries/cif_core.dic
dictionary named 'cif_core.dic' version 2.4.2 from 2011-04-26.

Automatic conversion script
Id: cif_fix_values 2281 2013-09-26 08:29:07Z andrius 
;
_cod_original_sg_symbol_H-M P6(5)
_cod_database_code 1515754

loop_
_symmetry_equiv_pos_as_xyz
'x, y, z'
'x-y, x, z+5/6'
'y, -x+y, z+1/6'
'-y, x-y, z+2/3'
'-x+y, -x, z+1/3'
'-x, -y, z+1/2'

loop_
_atom_site_label
_atom_site_type_symbol
_atom_site_fract_x
_atom_site_fract_y
_atom_site_fract_z
_atom_site_U_iso_or_equiv
_atom_site_adp_type
_atom_site_occupancy
_atom_site_symmetry_multiplicity
_atom_site_calc_flag
_atom_site_refinement_flags
N12 N -0.0961(5) 0.2483(5) 0.99201(7) 0.0607(12) Uani 1 1 d .
H12 H -0.0346 0.2955 0.9819 0.073 Uiso 1 1 calc R
N13 N 0.0391(5) 0.2576(5) 1.03135(7) 0.0589(12) Uani 1 1 d .
H100 H 0.0508 0.2285 1.0186 0.071 Uiso 1 1 calc R
O3 O -0.2530(7) 0.0363(7) 1.00457(10) 0.137(3) Uani 1 1 d .
N14 N -0.0403(5) -0.0070(6) 1.04654(8) 0.0738(14) Uani 1 1 d .
H14 H -0.0663 0.0129 1.0341 0.089 Uiso 1 1 calc R
C1 C 0.3582(18) 0.5697(17) 0.88974(18) 0.222(10) Uani 1 1 d .
H1A H 0.4393 0.5642 0.8852 0.333 Uiso 1 1 calc R
H1B H 0.3654 0.6548 0.8840 0.333 Uiso 1 1 calc R
H1C H 0.2749 0.4901 0.8839 0.333 Uiso 1 1 calc R
C2 C 0.3506(11) 0.5697(10) 0.91464(17) 0.115(3) Uani 1 1 d .
O10 O 0.3080(8) 0.4302(7) 0.92078(12) 0.150(3) Uani 1 1 d .
C4 C 0.2898(10) 0.3864(11) 0.94204(17) 0.110(3) Uani 1 1 d .
N10 N 0.2565(6) 0.2515(9) 0.94294(12) 0.105(2) Uani 1 1 d .
H5 H 0.2489 0.2073 0.9306 0.126 Uiso 1 1 calc R
C6 C 0.2331(9) 0.1778(10) 0.96408(15) 0.103(3) Uani 1 1 d .
H6 H 0.3032 0.2438 0.9747 0.124 Uiso 1 1 calc R
C7 C 0.0899(8) 0.1289(8) 0.97437(12) 0.083(2) Uani 1 1 d .
N11 N -0.0105(5) 0.1164(5) 0.96077(8) 0.0714(14) Uani 1 1 d .
H8 H 0.0112 0.1508 0.9474 0.086 Uiso 1 1 calc R
C9 C -0.1595(8) 0.0448(8) 0.96788(11) 0.091(2) Uani 1 1 d .
C10 C -0.1728(7) 0.1090(8) 0.99002(10) 0.0800(18) Uani 1 1 d .
C11 C -0.1126(7) 0.3223(7) 1.01061(11) 0.0741(18) Uani 1 1 d .
H11 H -0.2139 0.2792 1.0134 0.089 Uiso 1 1 calc R
C12 C -0.0452(7) 0.3109(8) 1.03251(11) 0.0767(18) Uani 1 1 d .
C13 C 0.1120(6) 0.2460(6) 1.05047(8) 0.0608(15) Uani 1 1 d .
H13 H 0.1062 0.3040 1.0625 0.073 Uiso 1 1 calc R
C14 C 0.2671(6) 0.3043(7) 1.04510(11) 0.0764(18) Uani 1 1 d .
H14A H 0.3144 0.2964 1.0583 0.092 Uiso 1 1 calc R
H14B H 0.2756 0.2482 1.0333 0.092 Uiso 1 1 calc R
C15 C 0.3388(6) 0.4559(7) 1.03774(11) 0.0712(17) Uani 1 1 d .
C16 C 0.3742(8) 0.5587(9) 1.05355(15) 0.096(2) Uani 1 1 d .
H16 H 0.3555 0.5347 1.0686 0.115 Uiso 1 1 calc R
C17 C 0.4378(10) 0.6980(11) 1.0471(2) 0.121(3) Uani 1 1 d .
H17 H 0.4641 0.7686 1.0578 0.145 Uiso 1 1 calc R
C18 C 0.4622(10) 0.7319(11) 1.0240(3) 0.132(4) Uani 1 1 d .
H18 H 0.5061 0.8258 1.0197 0.159 Uiso 1 1 calc R
C19 C -0.2410(9) 0.0696(13) 0.95043(13) 0.122(3) Uani 1 1 d .
H19A H -0.2022 0.1690 0.9484 0.183 Uiso 1 1 calc R
H19B H -0.3374 0.0281 0.9551 0.183 Uiso 1 1 calc R
H19C H -0.2361 0.0278 0.9365 0.183 Uiso 1 1 calc R
C20 C -0.2063(12) -0.1114(9) 0.97138(17) 0.143(4) Uani 1 1 d .
H20A H -0.2056 -0.1529 0.9572 0.215 Uiso 1 1 calc R
H20B H -0.2998 -0.1594 0.9775 0.215 Uiso 1 1 calc R
H20C H -0.1430 -0.1193 0.9816 0.215 Uiso 1 1 calc R
O12 O 0.0745(7) 0.1080(6) 0.99467(8) 0.1016(17) Uani 1 1 d .
C22 C 0.2562(12) 0.0509(13) 0.9621(3) 0.153(5) Uani 1 1 d .
H22A H 0.1674 -0.0275 0.9571 0.183 Uiso 1 1 calc R
H22B H 0.3221 0.0723 0.9499 0.183 Uiso 1 1 calc R
C23 C 0.300(2) 0.0033(13) 0.9784(3) 0.185(7) Uani 1 1 d .
H23 H 0.2151 -0.0421 0.9878 0.222 Uiso 1 1 calc R
C25 C 0.4867(14) 0.6709(13) 0.9261(3) 0.191(7) Uani 1 1 d .
H25A H 0.4880 0.7574 0.9292 0.286 Uiso 1 1 calc R
H25B H 0.5644 0.6892 0.9165 0.286 Uiso 1 1 calc R
H25C H 0.4945 0.6304 0.9400 0.286 Uiso 1 1 calc R
O11 O 0.2889(12) 0.4476(9) 0.95878(12) 0.167(3) Uani 1 1 d .
C27 C -0.0591(8) 0.4743(8) 1.00524(13) 0.090(2) Uani 1 1 d .
H27A H 0.0399 0.5186 1.0014 0.108 Uiso 1 1 calc R
H27B H -0.0674 0.5210 1.0185 0.108 Uiso 1 1 calc R
C28 C -0.1378(9) 0.4944(7) 0.98609(13) 0.088(2) Uani 1 1 d .
C29 C -0.2676(9) 0.4781(9) 0.98904(15) 0.101(2) Uani 1 1 d .
H29 H -0.3062 0.4625 1.0034 0.121 Uiso 1 1 calc R
C30 C -0.3437(13) 0.4845(12) 0.9708(3) 0.138(4) Uani 1 1 d .
H30 H -0.4306 0.4769 0.9736 0.166 Uiso 1 1 calc R
C31 C -0.300(3) 0.5001(16) 0.9506(3) 0.211(10) Uani 1 1 d .
H31 H -0.3581 0.4925 0.9386 0.253 Uiso 1 1 calc R
C32 C -0.160(2) 0.5297(15) 0.9473(2) 0.174(6) Uani 1 1 d .
H32 H -0.1185 0.5585 0.9332 0.209 Uiso 1 1 calc R
C33 C -0.0844(14) 0.5161(10) 0.96477(19) 0.135(4) Uani 1 1 d .
H33 H 0.0017 0.5218 0.9620 0.162 Uiso 1 1 calc R
O13 O -0.0681(8) 0.3538(9) 1.05004(10) 0.142(3) Uani 1 1 d .
C35 C 0.0508(7) 0.0975(7) 1.05946(9) 0.0670(16) Uani 1 1 d .
C36 C -0.0975(8) -0.1530(7) 1.05262(13) 0.093(2) Uani 1 1 d .
C37 C -0.1811(12) -0.2408(8) 1.03268(17) 0.129(4) Uani 1 1 d .
H37A H -0.2477 -0.2130 1.0281 0.194 Uiso 1 1 calc R
H37B H -0.2304 -0.3385 1.0368 0.194 Uiso 1 1 calc R
H37C H -0.1183 -0.2266 1.0204 0.194 Uiso 1 1 calc R
C38 C -0.1963(10) -0.1878(12) 1.07273(18) 0.132(3) Uani 1 1 d .
H38A H -0.1485 -0.1209 1.0845 0.198 Uiso 1 1 calc R
H38B H -0.2243 -0.2807 1.0780 0.198 Uiso 1 1 calc R
H38C H -0.2781 -0.1835 1.0683 0.198 Uiso 1 1 calc R
O15 O 0.0905(6) 0.0785(5) 1.07774(7) 0.0937(15) Uani 1 1 d .
C40 C 0.3621(8) 0.4938(9) 1.01580(13) 0.096(2) Uani 1 1 d .
H40 H 0.3354 0.4234 1.0051 0.115 Uiso 1 1 calc R
C41 C 0.4244(12) 0.6335(13) 1.0085(2) 0.132(3) Uani 1 1 d .
H41 H 0.4385 0.6561 0.9933 0.158 Uiso 1 1 calc R
O19 O 0.0052(9) -0.2688(11) 1.0717(2) 0.200(5) Uani 1 1 d .
C102 C 0.0172(13) -0.1832(9) 1.05778(18) 0.109(3) Uani 1 1 d .
C104 C 0.240(2) 0.594(2) 0.9211(2) 0.203(8) Uani 1 1 d .
H10D H 0.1549 0.5056 0.9228 0.305 Uiso 1 1 calc R
H10E H 0.2275 0.6487 0.9097 0.305 Uiso 1 1 calc R
H10F H 0.2638 0.6443 0.9351 0.305 Uiso 1 1 calc R
C105 C 0.315(2) -0.1236(16) 0.9720(4) 0.236(9) Uani 1 1 d .
H10G H 0.2702 -0.1606 0.9578 0.354 Uiso 1 1 calc R
H10H H 0.2723 -0.1949 0.9833 0.354 Uiso 1 1 calc R
H10I H 0.4134 -0.0946 0.9708 0.354 Uiso 1 1 calc R
C106 C 0.4074(15) 0.0848(15) 0.9952(2) 0.171(5) Uani 1 1 d .
H10J H 0.4895 0.1578 0.9879 0.257 Uiso 1 1 calc R
H10K H 0.4317 0.0238 1.0032 0.257 Uiso 1 1 calc R
H10L H 0.3716 0.1261 1.0056 0.257 Uiso 1 1 calc R
O21 O 0.1168(11) -0.1344(10) 1.04500(16) 0.160(3) Uani 1 1 d .
C115 C 0.188(3) -0.219(4) 1.0515(5) 0.46(3) Uani 1 1 d .
H11A H 0.1701 -0.2452 1.0671 0.691 Uiso 1 1 calc R
H11B H 0.2877 -0.1630 1.0491 0.691 Uiso 1 1 calc R
H11C H 0.1510 -0.3026 1.0425 0.691 Uiso 1 1 calc R

loop_
_atom_site_aniso_label
_atom_site_aniso_U_11
_atom_site_aniso_U_22
_atom_site_aniso_U_33
_atom_site_aniso_U_23
_atom_site_aniso_U_13
_atom_site_aniso_U_12
N12 0.060(3) 0.075(4) 0.043(3) 0.005(2) -0.004(2) 0.031(3)
N13 0.067(3) 0.070(3) 0.045(3) 0.000(2) 0.000(2) 0.038(3)
O3 0.131(5) 0.098(4) 0.098(4) -0.008(3) 0.051(4) -0.006(3)
N14 0.089(3) 0.080(4) 0.044(3) 0.009(3) -0.013(3) 0.035(3)
C1 0.250(16) 0.186(12) 0.076(7) -0.026(7) 0.036(8) -0.007(12)
C2 0.102(6) 0.094(7) 0.117(7) -0.044(5) -0.031(5) 0.024(5)
O10 0.170(6) 0.088(4) 0.102(5) -0.026(3) 0.026(4) -0.002(4)
C4 0.118(7) 0.103(7) 0.097(7) -0.047(6) -0.043(5) 0.046(5)
N10 0.090(4) 0.105(6) 0.088(5) -0.042(4) -0.005(3) 0.025(4)
C6 0.097(6) 0.127(7) 0.104(7) -0.068(6) -0.038(5) 0.070(5)
C7 0.104(6) 0.099(5) 0.060(5) -0.030(4) -0.023(4) 0.061(4)
N11 0.072(3) 0.088(4) 0.045(3) -0.001(2) -0.008(2) 0.034(3)
C9 0.091(5) 0.083(5) 0.054(4) -0.016(3) -0.003(3) 0.011(4)
C10 0.064(4) 0.086(5) 0.057(4) 0.004(3) 0.005(3) 0.013(4)
C11 0.060(4) 0.086(5) 0.068(4) -0.002(3) -0.010(3) 0.030(3)
C12 0.072(4) 0.101(5) 0.062(4) -0.015(3) -0.002(3) 0.047(4)
C13 0.081(4) 0.071(4) 0.039(3) -0.010(3) -0.013(3) 0.044(3)
C14 0.066(4) 0.096(5) 0.071(4) -0.014(3) -0.015(3) 0.044(4)
C15 0.056(3) 0.077(4) 0.072(4) -0.007(4) -0.017(3) 0.027(3)
C16 0.086(5) 0.092(6) 0.097(5) -0.005(5) -0.003(4) 0.036(4)
C17 0.100(6) 0.095(7) 0.154(9) -0.002(6) -0.012(6) 0.039(5)
C18 0.091(6) 0.086(7) 0.195(12) 0.048(8) 0.001(7) 0.025(5)
C19 0.081(5) 0.193(10) 0.068(5) -0.024(5) -0.021(4) 0.050(6)
C20 0.163(9) 0.077(6) 0.107(6) -0.020(4) 0.027(6) -0.002(6)
O12 0.175(5) 0.141(4) 0.042(3) -0.015(2) -0.020(3) 0.119(4)
C22 0.131(8) 0.139(8) 0.224(14) -0.087(9) -0.063(8) 0.094(7)
C23 0.267(16) 0.131(9) 0.216(13) -0.049(9) -0.112(13) 0.143(11)
C25 0.133(9) 0.125(9) 0.243(16) 0.008(9) -0.095(10) 0.012(7)
O11 0.285(10) 0.158(6) 0.103(5) -0.068(5) -0.076(5) 0.143(7)
C27 0.095(5) 0.092(5) 0.097(5) 0.000(4) -0.021(4) 0.057(4)
C28 0.108(6) 0.062(4) 0.092(5) 0.003(4) 0.003(4) 0.040(4)
C29 0.105(6) 0.116(6) 0.103(6) 0.000(5) -0.010(5) 0.072(5)
C30 0.160(9) 0.144(9) 0.154(11) -0.020(7) -0.061(8) 0.107(8)
C31 0.29(2) 0.141(11) 0.143(13) 0.016(9) -0.126(16) 0.064(14)
C32 0.267(19) 0.144(11) 0.080(7) 0.035(6) -0.031(10) 0.080(13)
C33 0.191(10) 0.112(7) 0.122(8) 0.044(6) 0.046(8) 0.091(7)
O13 0.153(5) 0.265(9) 0.085(4) -0.054(5) -0.021(3) 0.162(6)
C35 0.079(4) 0.091(5) 0.044(4) -0.010(3) -0.017(3) 0.052(4)
C36 0.094(5) 0.069(4) 0.089(5) 0.011(4) -0.031(4) 0.021(4)
C37 0.160(8) 0.073(5) 0.125(7) -0.016(4) -0.075(7) 0.036(5)
C38 0.102(6) 0.131(7) 0.124(8) 0.042(6) 0.006(6) 0.028(6)
O15 0.125(4) 0.103(3) 0.049(3) -0.004(2) -0.026(2) 0.054(3)
C40 0.109(6) 0.099(6) 0.069(5) 0.004(4) 0.015(4) 0.044(5)
C41 0.134(8) 0.103(7) 0.133(8) 0.015(7) 0.036(7) 0.039(6)
O19 0.150(6) 0.208(9) 0.257(11) 0.129(9) 0.008(7) 0.100(7)
C102 0.145(9) 0.088(6) 0.104(6) -0.010(5) -0.054(6) 0.065(6)
C104 0.27(2) 0.27(2) 0.124(9) -0.039(10) -0.088(11) 0.175(18)
C105 0.37(3) 0.154(12) 0.263(18) -0.077(12) -0.082(17) 0.189(16)
C106 0.180(11) 0.168(11) 0.167(12) -0.051(9) -0.071(10) 0.088(10)
O21 0.185(8) 0.183(7) 0.161(7) 0.039(6) 0.054(7) 0.129(7)
C115 0.41(2) 0.84(5) 0.35(4) -0.40(4) -0.29(3) 0.43(3)

loop_
_atom_type_symbol
_atom_type_description
_atom_type_scat_dispersion_real
_atom_type_scat_dispersion_imag
_atom_type_scat_source
C C 0.0033 0.0016 'International Tables Vol C Tables 4.2.6.8 and 6.1.1.4'
H H 0.0000 0.0000 'International Tables Vol C Tables 4.2.6.8 and 6.1.1.4'
N N 0.0061 0.0033 'International Tables Vol C Tables 4.2.6.8 and 6.1.1.4'
O O 0.0106 0.0060 'International Tables Vol C Tables 4.2.6.8 and 6.1.1.4'

loop_
_geom_angle_atom_site_label_1
_geom_angle_atom_site_label_2
_geom_angle_atom_site_label_3
_geom_angle
C10 N12 C11 122.1(5)
C10 N12 H12 119.0
C11 N12 H12 118.9
C12 N13 C13 122.9(5)
C12 N13 H100 118.5
C13 N13 H100 118.6
C35 N14 C36 122.4(5)
C35 N14 H14 118.8
C36 N14 H14 118.8
C2 C1 H1A 109.7
C2 C1 H1B 109.3
H1A C1 H1B 109.5
C2 C1 H1C 109.4
H1A C1 H1C 109.5
H1B C1 H1C 109.5
O10 C2 C104 106.5(12)
O10 C2 C1 104.3(10)
C104 C2 C1 108.9(13)
O10 C2 C25 110.5(10)
C104 C2 C25 111.4(12)
C1 C2 C25 114.7(12)
C4 O10 C2 123.2(7)
O11 C4 N10 120.7(10)
O11 C4 O10 128.7(10)
N10 C4 O10 110.2(8)
C4 N10 C6 121.8(7)
C4 N10 H5 119.1
C6 N10 H5 119.1
N10 C6 C7 114.4(6)
N10 C6 C22 112.1(9)
C7 C6 C22 108.8(9)
N10 C6 H6 107.1
C7 C6 H6 107.0
C22 C6 H6 107.1
O12 C7 N11 123.8(7)
O12 C7 C6 119.2(7)
N11 C7 C6 117.0(7)
C7 N11 C9 121.6(6)
C7 N11 H8 119.2
C9 N11 H8 119.2
N11 C9 C19 108.1(6)
N11 C9 C10 109.6(5)
C19 C9 C10 108.2(7)
N11 C9 C20 107.2(7)
C19 C9 C20 113.8(8)
C10 C9 C20 109.9(6)
O3 C10 N12 121.9(6)
O3 C10 C9 121.2(7)
N12 C10 C9 116.9(6)
N12 C11 C27 112.0(6)
N12 C11 C12 114.0(5)
C27 C11 C12 109.6(6)
N12 C11 H11 107.0
C27 C11 H11 106.9
C12 C11 H11 107.0
O13 C12 N13 122.6(6)
O13 C12 C11 119.6(6)
N13 C12 C11 117.7(6)
N13 C13 C35 114.1(5)
N13 C13 C14 110.6(5)
C35 C13 C14 109.1(5)
N13 C13 H13 107.7
C35 C13 H13 107.5
C14 C13 H13 107.6
C15 C14 C13 112.4(5)
C15 C14 H14A 109.1
C13 C14 H14A 109.1
C15 C14 H14B 109.1
C13 C14 H14B 109.2
H14A C14 H14B 107.9
C40 C15 C16 118.6(7)
C40 C15 C14 122.2(6)
C16 C15 C14 119.1(6)
C17 C16 C15 120.0(9)
C17 C16 H16 119.9
C15 C16 H16 120.0
C16 C17 C18 119.0(10)
C16 C17 H17 120.5
C18 C17 H17 120.5
C41 C18 C17 121.7(9)
C41 C18 H18 119.1
C17 C18 H18 119.2
C9 C19 H19A 109.4
C9 C19 H19B 109.5
H19A C19 H19B 109.5
C9 C19 H19C 109.5
H19A C19 H19C 109.5
H19B C19 H19C 109.5
C9 C20 H20A 109.5
C9 C20 H20B 109.5
H20A C20 H20B 109.5
C9 C20 H20C 109.4
H20A C20 H20C 109.5
H20B C20 H20C 109.5
C23 C22 C6 124.6(11)
C23 C22 H22A 106.4
C6 C22 H22A 106.2
C23 C22 H22B 105.9
C6 C22 H22B 106.3
H22A C22 H22B 106.3
C22 C23 C106 127.7(12)
C22 C23 C105 114.3(14)
C106 C23 C105 107.5(12)
C22 C23 H23 100.6
C106 C23 H23 101.0
C105 C23 H23 100.9
C2 C25 H25A 109.7
C2 C25 H25B 109.3
H25A C25 H25B 109.5
C2 C25 H25C 109.5
H25A C25 H25C 109.5
H25B C25 H25C 109.5
C11 C27 C28 112.8(6)
C11 C27 H27A 109.0
C28 C27 H27A 109.0
C11 C27 H27B 109.0
C28 C27 H27B 109.1
H27A C27 H27B 107.8
C29 C28 C33 118.2(9)
C29 C28 C27 121.5(7)
C33 C28 C27 120.0(9)
C28 C29 C30 120.7(10)
C28 C29 H29 119.7
C30 C29 H29 119.6
C31 C30 C29 123.4(15)
C31 C30 H30 118.1
C29 C30 H30 118.4
C30 C31 C32 116.7(12)
C30 C31 H31 121.8
C32 C31 H31 121.5
C33 C32 C31 120.8(14)
C33 C32 H32 119.5
C31 C32 H32 119.7
C28 C33 C32 119.2(13)
C28 C33 H33 120.4
C32 C33 H33 120.4
O15 C35 N14 123.0(6)
O15 C35 C13 119.4(6)
N14 C35 C13 117.5(5)
N14 C36 C102 110.6(7)
N14 C36 C37 107.4(6)
C102 C36 C37 109.4(8)
N14 C36 C38 109.5(7)
C102 C36 C38 110.9(8)
C37 C36 C38 109.1(8)
C36 C37 H37A 109.3
C36 C37 H37B 109.5
H37A C37 H37B 109.5
C36 C37 H37C 109.6
H37A C37 H37C 109.5
H37B C37 H37C 109.5
C36 C38 H38A 109.5
C36 C38 H38B 109.6
H38A C38 H38B 109.5
C36 C38 H38C 109.3
H38A C38 H38C 109.5
H38B C38 H38C 109.5
C15 C40 C41 123.3(8)
C15 C40 H40 118.4
C41 C40 H40 118.4
C18 C41 C40 117.4(10)
C18 C41 H41 121.3
C40 C41 H41 121.3
O19 C102 O21 119.8(11)
O19 C102 C36 122.6(12)
O21 C102 C36 116.6(9)
C2 C104 H10D 109.5
C2 C104 H10E 109.5
H10D C104 H10E 109.5
C2 C104 H10F 109.4
H10D C104 H10F 109.5
H10E C104 H10F 109.5
C23 C105 H10G 109.2
C23 C105 H10H 109.6
H10G C105 H10H 109.5
C23 C105 H10I 109.6
H10G C105 H10I 109.5
H10H C105 H10I 109.5
C23 C106 H10J 109.5
C23 C106 H10K 109.6
H10J C106 H10K 109.5
C23 C106 H10L 109.4
H10J C106 H10L 109.5
H10K C106 H10L 109.5
C115 O21 C102 101.1(17)
O21 C115 H11A 119.0
O21 C115 H11B 114.8
H11A C115 H11B 101.6
O21 C115 H11C 111.7
H11A C115 H11C 104.4
H11B C115 H11C 103.5

loop_
_geom_bond_atom_site_label_1
_geom_bond_atom_site_label_2
_geom_bond_distance
N12 C10 1.331(9)
N12 C11 1.437(8)
N12 H12 0.8600
N13 C12 1.321(8)
N13 C13 1.433(7)
N13 H100 0.8600
O3 C10 1.208(8)
N14 C35 1.326(8)
N14 C36 1.444(9)
N14 H14 0.8600
C1 C2 1.485(15)
C1 H1A 0.9601
C1 H1B 0.9601
C1 H1C 0.9601
C2 O10 1.407(13)
C2 C104 1.416(19)
C2 C25 1.508(14)
O10 C4 1.333(12)
C4 O11 1.204(11)
C4 N10 1.337(12)
N10 C6 1.448(12)
N10 H5 0.8600
C6 C7 1.513(12)
C6 C22 1.540(13)
C6 H6 0.9800
C7 O12 1.225(8)
C7 N11 1.318(9)
N11 C9 1.478(10)
N11 H8 0.8600
C9 C19 1.482(13)
C9 C10 1.536(10)
C9 C20 1.537(13)
C11 C27 1.500(10)
C11 C12 1.534(9)
C11 H11 0.9800
C12 O13 1.222(8)
C13 C35 1.516(9)
C13 C14 1.524(9)
C13 H13 0.9800
C14 C15 1.507(10)
C14 H14A 0.9700
C14 H14B 0.9700
C15 C40 1.355(10)
C15 C16 1.368(10)
C16 C17 1.380(13)
C16 H16 0.9300
C17 C18 1.415(17)
C17 H17 0.9300
C18 C41 1.320(16)
C18 H18 0.9300
C19 H19A 0.9600
C19 H19B 0.9600
C19 H19C 0.9600
C20 H20A 0.9600
C20 H20B 0.9600
C20 H20C 0.9600
C22 C23 1.297(18)
C22 H22A 0.9700
C22 H22B 0.9700
C23 C106 1.465(17)
C23 C105 1.534(17)
C23 H23 0.9800
C25 H25A 0.9600
C25 H25B 0.9600
C25 H25C 0.9600
C27 C28 1.511(11)
C27 H27A 0.9700
C27 H27B 0.9700
C28 C29 1.356(11)
C28 C33 1.367(12)
C29 C30 1.390(15)
C29 H29 0.9300
C30 C31 1.27(3)
C30 H30 0.9300
C31 C32 1.42(3)
C31 H31 0.9300
C32 C33 1.38(2)
C32 H32 0.9300
C33 H33 0.9300
C35 O15 1.228(7)
C36 C102 1.486(13)
C36 C37 1.515(11)
C36 C38 1.530(13)
C37 H37A 0.9600
C37 H37B 0.9600
C37 H37C 0.9600
C38 H38A 0.9600
C38 H38B 0.9600
C38 H38C 0.9600
C40 C41 1.400(14)
C40 H40 0.9300
C41 H41 0.9300
O19 C102 1.210(11)
C102 O21 1.215(13)
C104 H10D 0.9601
C104 H10E 0.9601
C104 H10F 0.9601
C105 H10G 0.9600
C105 H10H 0.9600
C105 H10I 0.9600
C106 H10J 0.9600
C106 H10K 0.9600
C106 H10L 0.9600
O21 C115 1.54(3)
C115 H11A 1.0401
C115 H11B 1.0170
C115 H11C 1.0033
